data_7052022
loop_
_publ_author_name
'Yuan, Ling'
'Sumpter, Bobby G.'
'Abboud, Khalil A.'
'Castellano, Ronald K.'

_publ_section_title
;
 Links between through-bond interactions and assembly structure in
 simple piperidones
;
_journal_issue 11
_journal_name_full 'New Journal of Chemistry'
_journal_page_first 1924
_journal_paper_doi 10.1039/b808818g
_journal_volume 32
_journal_year 2008
_chemical_formula_sum 'C25 H25 N O'
_chemical_formula_weight 355.46
_chemical_name_systematic
;
?
;
_space_group_IT_number 14
_symmetry_cell_setting monoclinic
_symmetry_space_group_name_Hall '-P 2yn'
_symmetry_space_group_name_H-M 'P 1 21/n 1'
_atom_sites_solution_hydrogens geom
_atom_sites_solution_primary direct
_atom_sites_solution_secondary difmap
_audit_creation_method SHELXL-97
_audit_update_record
;
2008-04-23 # Formatted by publCIF
;
_cell_angle_alpha 90.00
_cell_angle_beta 91.899(2)
_cell_angle_gamma 90.00
_cell_formula_units_Z 4
_cell_length_a 15.1125(12)
_cell_length_b 5.5285(4)
_cell_length_c 23.3378(18)
_cell_measurement_reflns_used 102
_cell_measurement_temperature 173(2)
_cell_measurement_theta_max 28.0
_cell_measurement_theta_min 2.0
_cell_volume 1948.8(3)
_computing_cell_refinement 'Bruker SMART v5.624 & SAINT 6.36a (Bruker 1998)'
_computing_data_collection 'Bruker SMART v5.624 (Bruker 1998)'
_computing_data_reduction 'Bruker SHELXTL v6.14 (Bruker 2000)'
_computing_molecular_graphics 'Bruker SHELXTL v6.14'
_computing_publication_material 'Bruker SHELXTL v6.14'
_computing_structure_refinement 'Bruker SHELXTL v6.14'
_computing_structure_solution 'Bruker SHELXTL v6.14'
_diffrn_ambient_temperature 173(2)
_diffrn_measured_fraction_theta_full 0.978
_diffrn_measured_fraction_theta_max 0.978
_diffrn_measurement_device_type 'SMART CCD area detector'
_diffrn_measurement_method '\w scans'
_diffrn_radiation_monochromator graphite
_diffrn_radiation_source 'fine-focus sealed tube'
_diffrn_radiation_type MoK\a
_diffrn_radiation_wavelength 0.71073
_diffrn_reflns_av_R_equivalents 0.0315
_diffrn_reflns_av_sigmaI/netI 0.0465
_diffrn_reflns_limit_h_max 19
_diffrn_reflns_limit_h_min -18
_diffrn_reflns_limit_k_max 7
_diffrn_reflns_limit_k_min -7
_diffrn_reflns_limit_l_max 25
_diffrn_reflns_limit_l_min -30
_diffrn_reflns_number 12085
_diffrn_reflns_theta_full 27.50
_diffrn_reflns_theta_max 27.50
_diffrn_reflns_theta_min 1.58
_diffrn_standards_decay_% 1
_diffrn_standards_number 0
_exptl_absorpt_coefficient_mu 0.073
_exptl_absorpt_correction_T_max 0.9898
_exptl_absorpt_correction_T_min 0.9820
_exptl_absorpt_correction_type integration
_exptl_absorpt_process_details 'based on measured indexed crystal faces, Bruker SHELXTL v6.12 (Bruker 1998)'
_exptl_crystal_colour colorless
_exptl_crystal_density_diffrn 1.212
_exptl_crystal_density_method 'not measured'
_exptl_crystal_description needles
_exptl_crystal_F_000 760
_exptl_crystal_size_max 0.30
_exptl_crystal_size_mid 0.21
_exptl_crystal_size_min 0.18
_refine_diff_density_max 0.115
_refine_diff_density_min -0.157
_refine_diff_density_rms 0.029
_refine_ls_extinction_method none
_refine_ls_goodness_of_fit_ref 0.919
_refine_ls_hydrogen_treatment constr
_refine_ls_matrix_type full
_refine_ls_number_parameters 285
_refine_ls_number_reflns 4385
_refine_ls_number_restraints 0
_refine_ls_restrained_S_all 0.919
_refine_ls_R_factor_all 0.0662
_refine_ls_R_factor_gt 0.0379
_refine_ls_shift/su_max 0.001
_refine_ls_shift/su_mean 0.000
_refine_ls_structure_factor_coef Fsqd
_refine_ls_weighting_details 'calc w=1/[\s^2^(Fo^2^)+(0.0501P)^2^] where P=(Fo^2^+2Fc^2^)/3'
_refine_ls_weighting_scheme calc
_refine_ls_wR_factor_gt 0.0890
_refine_ls_wR_factor_ref 0.0939
_reflns_number_gt 2662
_reflns_number_total 4385
_reflns_threshold_expression I>2\s(I)
_cod_data_source_file b808818g.txt
_cod_data_source_block compound-3
_cod_depositor_comments
;
The following automatic conversions were performed:
'_symmetry_cell_setting' value 'Monoclinic' changed to 'monoclinic'
according to '/home/saulius/struct/CIF-dictionaries/cif_core.dic'
dictionary named 'cif_core.dic' version 2.4.1 from 2010-06-29.

Automatic conversion script
Id: cif_fix_enum 1527 2010-12-29 10:47:43Z saulius 
;
_cod_original_sg_symbol_H-M P21/n
_cod_database_code 7052022

loop_
_symmetry_equiv_pos_as_xyz
'x, y, z'
'-x+1/2, y+1/2, -z+1/2'
'-x, -y, -z'
'x-1/2, -y-1/2, z-1/2'

loop_
_atom_site_label
_atom_site_type_symbol
_atom_site_fract_x
_atom_site_fract_y
_atom_site_fract_z
_atom_site_U_iso_or_equiv
_atom_site_adp_type
_atom_site_occupancy
_atom_site_symmetry_multiplicity
_atom_site_calc_flag
_atom_site_refinement_flags
_atom_site_disorder_assembly
_atom_site_disorder_group
O1 O 0.1631(2) 0.4135(6) 0.23269(11) 0.0422(5) Uani 0.7643(18) 1 d P A 1
N1 N 0.03158(8) 0.0903(3) 0.35766(5) 0.0301(3) Uani 0.7643(18) 1 d P A 1
C2 C -0.01142(10) 0.1448(3) 0.30145(6) 0.0395(4) Uani 0.7643(18) 1 d P A 1
H2B H -0.0354 0.3113 0.3021 0.047 Uiso 0.7643(18) 1 calc PR A 1
H2A H -0.0617 0.0324 0.2947 0.047 Uiso 0.7643(18) 1 calc PR A 1
C3 C 0.05175(13) 0.1225(4) 0.25241(7) 0.0345(4) Uani 0.7643(18) 1 d P A 1
H3A H 0.0701 -0.0510 0.2503 0.041 Uiso 0.7643(18) 1 calc PR A 1
C4 C 0.13452(16) 0.2702(4) 0.26653(10) 0.0352(5) Uani 0.7643(18) 1 d P A 1
C5 C 0.17585(11) 0.2307(4) 0.32560(6) 0.0309(4) Uani 0.7643(18) 1 d P A 1
H5A H 0.1988 0.0612 0.3279 0.037 Uiso 0.7643(18) 1 calc PR A 1
C6 C 0.10303(9) 0.2600(3) 0.37003(6) 0.0307(4) Uani 0.7643(18) 1 d P A 1
H6B H 0.1284 0.2300 0.4090 0.037 Uiso 0.7643(18) 1 calc PR A 1
H6A H 0.0798 0.4274 0.3687 0.037 Uiso 0.7643(18) 1 calc PR A 1
C7 C -0.03237(10) 0.0629(3) 0.40124(7) 0.0286(4) Uani 0.7643(18) 1 d P A 1
C8 C 0.25270(7) 0.4025(2) 0.33668(5) 0.0400(3) Uani 1 1 d . . .
H8A H 0.2960 0.3815 0.3061 0.048 Uiso 0.7643(18) 1 calc PR A 1
H8B H 0.2305 0.5708 0.3346 0.048 Uiso 0.7643(18) 1 calc PR A 1
H15C H 0.2861 0.3158 0.3072 0.048 Uiso 0.2357(18) 1 d PR A 2
H15D H 0.2549 0.5771 0.3275 0.048 Uiso 0.2357(18) 1 d PR A 2
C9 C 0.29942(7) 0.3635(2) 0.39441(5) 0.0377(3) Uani 1 1 d . A .
C10 C 0.35074(8) 0.1607(2) 0.40510(5) 0.0461(3) Uani 1 1 d . . .
H10A H 0.3562 0.0423 0.3759 0.055 Uiso 1 1 calc R A .
C11 C 0.39449(8) 0.1271(3) 0.45780(6) 0.0559(4) Uani 1 1 d . A .
H11A H 0.4299 -0.0129 0.4644 0.067 Uiso 1 1 calc R . .
C12 C 0.38636(10) 0.2980(3) 0.50057(6) 0.0612(4) Uani 1 1 d . . .
H12A H 0.4160 0.2758 0.5367 0.073 Uiso 1 1 calc R A .
C13 C 0.33560(10) 0.4986(3) 0.49062(6) 0.0633(4) Uani 1 1 d . A .
H13A H 0.3299 0.6160 0.5200 0.076 Uiso 1 1 calc R . .
C14 C 0.29244(9) 0.5318(2) 0.43807(5) 0.0517(4) Uani 1 1 d . . .
H14A H 0.2574 0.6725 0.4318 0.062 Uiso 1 1 calc R A .
C15 C 0.00804(8) 0.1886(2) 0.19439(5) 0.0435(3) Uani 1 1 d . . .
H15A H -0.0042 0.3645 0.1940 0.052 Uiso 0.7643(18) 1 calc PR A 1
H15B H 0.0505 0.1553 0.1640 0.052 Uiso 0.7643(18) 1 calc PR A 1
H8C H 0.0037 0.3555 0.1792 0.052 Uiso 0.2357(18) 1 d PR A 2
H8D H 0.0576 0.1070 0.1755 0.052 Uiso 0.2357(18) 1 d PR A 2
C16 C -0.07693(8) 0.0557(2) 0.18006(4) 0.0379(3) Uani 1 1 d . A .
C17 C -0.15743(8) 0.1409(2) 0.19825(5) 0.0457(3) Uani 1 1 d . . .
H17A H -0.1592 0.2876 0.2194 0.055 Uiso 1 1 calc R A .
C18 C -0.23503(9) 0.0169(3) 0.18633(6) 0.0558(4) Uani 1 1 d . A .
H18A H -0.2893 0.0773 0.1999 0.067 Uiso 1 1 calc R . .
C19 C -0.23451(11) -0.1919(3) 0.15513(6) 0.0609(4) Uani 1 1 d . . .
H19A H -0.2882 -0.2761 0.1467 0.073 Uiso 1 1 calc R A .
C20 C -0.15578(11) -0.2786(3) 0.13620(6) 0.0604(4) Uani 1 1 d . A .
H20A H -0.1549 -0.4239 0.1145 0.072 Uiso 1 1 calc R . .
C21 C -0.07747(9) -0.1567(2) 0.14842(5) 0.0494(3) Uani 1 1 d . . .
H21A H -0.0234 -0.2192 0.1350 0.059 Uiso 1 1 calc R A .
C22 C -0.04424(12) 0.2285(3) 0.44452(7) 0.0337(4) Uani 0.7643(18) 1 d P A 1
H22A H -0.0074 0.3674 0.4475 0.040 Uiso 0.7643(18) 1 calc PR A 1
C23 C -0.11020(12) 0.1921(3) 0.48394(7) 0.0398(4) Uani 0.7643(18) 1 d P A 1
H23A H -0.1178 0.3067 0.5137 0.048 Uiso 0.7643(18) 1 calc PR A 1
C24 C -0.16399(13) -0.0060(3) 0.48032(10) 0.0372(5) Uani 0.7643(18) 1 d P A 1
H24A H -0.2097 -0.0268 0.5069 0.045 Uiso 0.7643(18) 1 calc PR A 1
C25 C -0.15193(12) -0.1756(4) 0.43815(13) 0.0388(6) Uani 0.7643(18) 1 d P A 1
H25A H -0.1885 -0.3153 0.4360 0.047 Uiso 0.7643(18) 1 calc PR A 1
C26 C -0.08621(12) -0.1423(4) 0.39880(11) 0.0343(5) Uani 0.7643(18) 1 d P A 1
H26A H -0.0778 -0.2603 0.3699 0.041 Uiso 0.7643(18) 1 calc PR A 1
O1' O 0.1473(8) 0.459(2) 0.2363(5) 0.062(4) Uiso 0.2357(18) 1 d P A 2
N1' N 0.0587(3) -0.0520(9) 0.34638(18) 0.0393(12) Uiso 0.2357(18) 1 d P A 2
C2' C 0.1437(4) 0.0681(10) 0.3563(2) 0.0445(15) Uiso 0.2357(18) 1 d P A 2
H2D H 0.1904 -0.0339 0.3399 0.053 Uiso 0.2357(18) 1 calc PR A 2
H2C H 0.1559 0.0781 0.3981 0.053 Uiso 0.2357(18) 1 calc PR A 2
C3' C 0.1503(4) 0.3153(12) 0.3317(3) 0.0355(18) Uiso 0.2357(18) 1 d P A 2
H3B H 0.1144 0.4271 0.3553 0.043 Uiso 0.2357(18) 1 calc PR A 2
C4' C 0.1147(5) 0.3282(15) 0.2702(4) 0.033(2) Uiso 0.2357(18) 1 d P A 2
C5' C 0.0282(4) 0.1982(12) 0.2597(3) 0.0317(19) Uiso 0.2357(18) 1 d P A 2
H5B H -0.0197 0.2921 0.2782 0.038 Uiso 0.2357(18) 1 calc PR A 2
C6' C 0.0338(3) -0.0569(9) 0.28775(19) 0.0343(13) Uiso 0.2357(18) 1 d P A 2
H6D H -0.0246 -0.1368 0.2832 0.041 Uiso 0.2357(18) 1 calc PR A 2
H6C H 0.0772 -0.1556 0.2671 0.041 Uiso 0.2357(18) 1 calc PR A 2
C7' C -0.0123(3) -0.0121(9) 0.38631(19) 0.0338(18) Uiso 0.2357(18) 1 d PG A 2
C22' C -0.0819(4) -0.1765(9) 0.3834(2) 0.040(3) Uiso 0.2357(18) 1 d PG A 2
H22B H -0.0839 -0.2975 0.3545 0.048 Uiso 0.2357(18) 1 calc PR A 2
C23' C -0.1487(3) -0.1639(11) 0.4229(2) 0.039(3) Uiso 0.2357(18) 1 d PG A 2
H23B H -0.1963 -0.2763 0.4209 0.047 Uiso 0.2357(18) 1 calc PR A 2
C24' C -0.1459(3) 0.0130(11) 0.4652(2) 0.053(3) Uiso 0.2357(18) 1 d PG A 2
H24B H -0.1915 0.0216 0.4922 0.064 Uiso 0.2357(18) 1 calc PR A 2
C25' C -0.0763(4) 0.1774(9) 0.4681(2) 0.0378(18) Uiso 0.2357(18) 1 d PG A 2
H25B H -0.0743 0.2984 0.4970 0.045 Uiso 0.2357(18) 1 calc PR A 2
C26' C -0.0095(3) 0.1649(8) 0.4286(2) 0.0402(16) Uiso 0.2357(18) 1 d PG A 2
H26B H 0.0380 0.2772 0.4306 0.048 Uiso 0.2357(18) 1 calc PR A 2

loop_
_atom_site_aniso_label
_atom_site_aniso_U_11
_atom_site_aniso_U_22
_atom_site_aniso_U_33
_atom_site_aniso_U_23
_atom_site_aniso_U_13
_atom_site_aniso_U_12
O1 0.0456(12) 0.0480(13) 0.0334(10) 0.0125(8) 0.0098(8) -0.0113(12)
N1 0.0263(7) 0.0402(8) 0.0240(6) 0.0015(5) 0.0043(5) -0.0041(6)
C2 0.0363(9) 0.0512(10) 0.0310(8) 0.0025(7) 0.0028(7) -0.0044(8)
C3 0.0348(10) 0.0394(11) 0.0295(9) 0.0028(8) 0.0051(7) -0.0021(9)
C4 0.0361(13) 0.0364(13) 0.0338(11) 0.0007(9) 0.0111(9) 0.0028(11)
C5 0.0260(9) 0.0356(10) 0.0314(9) 0.0021(7) 0.0072(7) 0.0003(8)
C6 0.0290(8) 0.0365(9) 0.0266(8) 0.0019(6) 0.0036(6) -0.0023(7)
C7 0.0271(8) 0.0342(9) 0.0245(8) 0.0047(8) 0.0028(7) 0.0038(8)
C8 0.0371(7) 0.0442(7) 0.0392(7) -0.0004(5) 0.0100(5) -0.0086(6)
C9 0.0319(6) 0.0446(7) 0.0371(7) -0.0051(5) 0.0093(5) -0.0134(6)
C10 0.0340(7) 0.0585(9) 0.0459(7) -0.0097(6) 0.0028(6) -0.0024(6)
C11 0.0408(8) 0.0689(10) 0.0577(9) 0.0005(7) -0.0045(6) -0.0024(7)
C12 0.0573(9) 0.0837(12) 0.0421(8) 0.0016(8) -0.0066(7) -0.0222(9)
C13 0.0808(11) 0.0658(11) 0.0436(8) -0.0166(7) 0.0053(8) -0.0190(9)
C14 0.0615(9) 0.0458(8) 0.0482(8) -0.0089(6) 0.0076(7) -0.0087(7)
C15 0.0445(7) 0.0551(8) 0.0312(6) 0.0047(6) 0.0036(5) -0.0036(6)
C16 0.0429(7) 0.0446(7) 0.0260(6) 0.0053(5) -0.0008(5) -0.0003(6)
C17 0.0443(8) 0.0513(8) 0.0413(7) 0.0015(6) 0.0000(6) 0.0032(7)
C18 0.0408(8) 0.0755(11) 0.0507(8) 0.0149(8) -0.0039(6) 0.0004(7)
C19 0.0617(10) 0.0702(11) 0.0498(8) 0.0155(8) -0.0141(7) -0.0249(9)
C20 0.0886(12) 0.0471(9) 0.0449(8) -0.0001(6) -0.0082(8) -0.0123(8)
C21 0.0598(9) 0.0506(8) 0.0377(7) 0.0018(6) 0.0013(6) 0.0058(7)
C22 0.0295(8) 0.0375(9) 0.0345(9) -0.0013(7) 0.0065(8) -0.0034(8)
C23 0.0349(10) 0.0496(11) 0.0355(9) -0.0039(7) 0.0120(8) -0.0020(8)
C24 0.0317(9) 0.0494(12) 0.0309(9) 0.0065(8) 0.0072(9) 0.0001(8)
C25 0.0358(12) 0.0423(13) 0.0385(12) 0.0080(10) 0.0041(8) -0.0077(7)
C26 0.0368(11) 0.0360(10) 0.0305(10) -0.0012(9) 0.0057(8) -0.0033(7)

loop_
_atom_type_symbol
_atom_type_description
_atom_type_scat_dispersion_real
_atom_type_scat_dispersion_imag
_atom_type_scat_source
C C 0.0033 0.0016 'International Tables Vol C Tables 4.2.6.8 and 6.1.1.4'
H H 0.0000 0.0000 'International Tables Vol C Tables 4.2.6.8 and 6.1.1.4'
N N 0.0061 0.0033 'International Tables Vol C Tables 4.2.6.8 and 6.1.1.4'
O O 0.0106 0.0060 'International Tables Vol C Tables 4.2.6.8 and 6.1.1.4'

loop_
_geom_angle_atom_site_label_1
_geom_angle_atom_site_label_2
_geom_angle_atom_site_label_3
_geom_angle
_geom_angle_site_symmetry_1
_geom_angle_site_symmetry_3
_geom_angle_publ_flag
C7 N1 C6 116.19(12) . . ?
C7 N1 C2 111.40(11) . . ?
C6 N1 C2 110.33(11) . . ?
N1 C2 C3 112.57(13) . . ?
N1 C2 H2B 109.1 . . ?
C3 C2 H2B 109.1 . . ?
N1 C2 H2A 109.1 . . ?
C3 C2 H2A 109.1 . . ?
H2B C2 H2A 107.8 . . ?
C2 C3 C4 109.03(15) . . ?
C2 C3 C15 112.54(15) . . ?
C4 C3 C15 113.02(15) . . ?
C2 C3 H3A 107.3 . . ?
C4 C3 H3A 107.3 . . ?
C15 C3 H3A 107.3 . . ?
O1 C4 C5 123.0(2) . . ?
O1 C4 C3 121.3(2) . . ?
C5 C4 C3 115.62(17) . . ?
C4 C5 C8 110.90(14) . . ?
C4 C5 C6 108.37(15) . . ?
C8 C5 C6 112.24(13) . . ?
C4 C5 H5A 108.4 . . ?
C8 C5 H5A 108.4 . . ?
C6 C5 H5A 108.4 . . ?
N1 C6 C5 109.89(11) . . ?
N1 C6 H6B 109.7 . . ?
C5 C6 H6B 109.7 . . ?
N1 C6 H6A 109.7 . . ?
C5 C6 H6A 109.7 . . ?
H6B C6 H6A 108.2 . . ?
C22 C7 C26 118.64(16) . . ?
C22 C7 N1 123.81(15) . . ?
C26 C7 N1 117.55(18) . . ?
C9 C8 C5 113.24(10) . . ?
C9 C8 C3' 115.9(2) . . ?
C5 C8 C3' 22.7(2) . . ?
C9 C8 H8A 108.9 . . ?
C5 C8 H8A 108.9 . . ?
C3' C8 H8A 124.4 . . ?
C9 C8 H8B 108.9 . . ?
C5 C8 H8B 108.9 . . ?
C3' C8 H8B 87.4 . . ?
H8A C8 H8B 107.7 . . ?
C9 C8 H15C 108.3 . . ?
C5 C8 H15C 89.1 . . ?
C3' C8 H15C 108.3 . . ?
H8A C8 H15C 22.9 . . ?
H8B C8 H15C 126.9 . . ?
C9 C8 H15D 108.3 . . ?
C5 C8 H15D 127.3 . . ?
C3' C8 H15D 108.3 . . ?
H8A C8 H15D 86.0 . . ?
H8B C8 H15D 24.0 . . ?
H15C C8 H15D 107.4 . . ?
C10 C9 C14 117.90(12) . . ?
C10 C9 C8 121.20(11) . . ?
C14 C9 C8 120.90(11) . . ?
C9 C10 C11 121.09(12) . . ?
C9 C10 H10A 119.5 . . ?
C11 C10 H10A 119.5 . . ?
C12 C11 C10 119.76(14) . . ?
C12 C11 H11A 120.1 . . ?
C10 C11 H11A 120.1 . . ?
C13 C12 C11 119.71(13) . . ?
C13 C12 H12A 120.1 . . ?
C11 C12 H12A 120.1 . . ?
C12 C13 C14 120.37(13) . . ?
C12 C13 H13A 119.8 . . ?
C14 C13 H13A 119.8 . . ?
C13 C14 C9 121.18(14) . . ?
C13 C14 H14A 119.4 . . ?
C9 C14 H14A 119.4 . . ?
C16 C15 C3 114.79(11) . . ?
C16 C15 C5' 112.0(3) . . ?
C3 C15 C5' 21.7(2) . . ?
C16 C15 H15A 108.6 . . ?
C3 C15 H15A 108.6 . . ?
C5' C15 H15A 90.4 . . ?
C16 C15 H15B 108.6 . . ?
C3 C15 H15B 108.6 . . ?
C5' C15 H15B 127.0 . . ?
H15A C15 H15B 107.5 . . ?
C16 C15 H8C 109.2 . . ?
C3 C15 H8C 124.1 . . ?
C5' C15 H8C 109.2 . . ?
H15A C15 H8C 21.6 . . ?
H15B C15 H8C 87.4 . . ?
C16 C15 H8D 109.3 . . ?
C3 C15 H8D 88.6 . . ?
C5' C15 H8D 109.2 . . ?
H15A C15 H8D 126.0 . . ?
H15B C15 H8D 22.8 . . ?
H8C C15 H8D 107.9 . . ?
C17 C16 C21 117.48(12) . . ?
C17 C16 C15 121.14(11) . . ?
C21 C16 C15 121.38(11) . . ?
C18 C17 C16 121.29(13) . . ?
C18 C17 H17A 119.4 . . ?
C16 C17 H17A 119.4 . . ?
C19 C18 C17 120.54(14) . . ?
C19 C18 H18A 119.7 . . ?
C17 C18 H18A 119.7 . . ?
C18 C19 C20 119.24(13) . . ?
C18 C19 H19A 120.4 . . ?
C20 C19 H19A 120.4 . . ?
C19 C20 C21 120.62(14) . . ?
C19 C20 H20A 119.7 . . ?
C21 C20 H20A 119.7 . . ?
C20 C21 C16 120.81(13) . . ?
C20 C21 H21A 119.6 . . ?
C16 C21 H21A 119.6 . . ?
C7 C22 C23 120.08(14) . . ?
C7 C22 H22A 120.0 . . ?
C23 C22 H22A 120.0 . . ?
C24 C23 C22 120.83(17) . . ?
C24 C23 H23A 119.6 . . ?
C22 C23 H23A 119.6 . . ?
C23 C24 C25 119.9(2) . . ?
C23 C24 H24A 120.1 . . ?
C25 C24 H24A 120.1 . . ?
C24 C25 C26 119.85(18) . . ?
C24 C25 H25A 120.1 . . ?
C26 C25 H25A 120.1 . . ?
C25 C26 C7 120.7(2) . . ?
C25 C26 H26A 119.7 . . ?
C7 C26 H26A 119.7 . . ?
C6' N1' C2' 111.6(4) . . ?
C6' N1' C7' 116.4(4) . . ?
C2' N1' C7' 119.5(4) . . ?
N1' C2' C3' 115.4(5) . . ?
N1' C2' H2D 108.4 . . ?
C3' C2' H2D 108.4 . . ?
N1' C2' H2C 108.4 . . ?
C3' C2' H2C 108.4 . . ?
H2D C2' H2C 107.5 . . ?
C2' C3' C4' 112.4(6) . . ?
C2' C3' C8 108.8(5) . . ?
C4' C3' C8 111.2(5) . . ?
C2' C3' H3B 108.1 . . ?
C4' C3' H3B 108.1 . . ?
C8 C3' H3B 108.1 . . ?
O1' C4' C5' 123.9(10) . . ?
O1' C4' C3' 121.1(10) . . ?
C5' C4' C3' 114.2(7) . . ?
C4' C5' C15 108.6(6) . . ?
C4' C5' C6' 109.3(5) . . ?
C15 C5' C6' 112.9(4) . . ?
C4' C5' H5B 108.7 . . ?
C15 C5' H5B 108.7 . . ?
C6' C5' H5B 108.7 . . ?
N1' C6' C5' 113.6(4) . . ?
N1' C6' H6D 108.9 . . ?
C5' C6' H6D 108.9 . . ?
N1' C6' H6C 108.9 . . ?
C5' C6' H6C 108.9 . . ?
H6D C6' H6C 107.7 . . ?
C22' C7' C26' 120.0 . . ?
C22' C7' N1' 116.2(4) . . ?
C26' C7' N1' 123.6(4) . . ?
C7' C22' C23' 120.0 . . ?
C7' C22' H22B 120.0 . . ?
C23' C22' H22B 120.0 . . ?
C24' C23' C22' 120.0 . . ?
C24' C23' H23B 120.0 . . ?
C22' C23' H23B 120.0 . . ?
C23' C24' C25' 120.0 . . ?
C23' C24' H24B 120.0 . . ?
C25' C24' H24B 120.0 . . ?
C24' C25' C26' 120.0 . . ?
C24' C25' H25B 120.0 . . ?
C26' C25' H25B 120.0 . . ?
C25' C26' C7' 120.0 . . ?
C25' C26' H26B 120.0 . . ?
C7' C26' H26B 120.0 . . ?

loop_
_geom_bond_atom_site_label_1
_geom_bond_atom_site_label_2
_geom_bond_distance
_geom_bond_site_symmetry_2
_geom_bond_publ_flag
O1 C4 1.209(3) . ?
N1 C7 1.4340(19) . ?
N1 C6 1.4524(18) . ?
N1 C2 1.4755(18) . ?
C2 C3 1.519(2) . ?
C2 H2B 0.9900 . ?
C2 H2A 0.9900 . ?
C3 C4 1.521(3) . ?
C3 C15 1.531(2) . ?
C3 H3A 1.0000 . ?
C4 C5 1.510(3) . ?
C5 C8 1.5157(19) . ?
C5 C6 1.545(2) . ?
C5 H5A 1.0000 . ?
C6 H6B 0.9900 . ?
C6 H6A 0.9900 . ?
C7 C22 1.379(2) . ?
C7 C26 1.396(2) . ?
C8 C9 1.5155(16) . ?
C8 C3' 1.621(7) . ?
C8 H8A 0.9900 . ?
C8 H8B 0.9900 . ?
C8 H15C 0.9900 . ?
C8 H15D 0.9900 . ?
C9 C10 1.3815(18) . ?
C9 C14 1.3864(16) . ?
C10 C11 1.3893(18) . ?
C10 H10A 0.9500 . ?
C11 C12 1.383(2) . ?
C11 H11A 0.9500 . ?
C12 C13 1.364(2) . ?
C12 H12A 0.9500 . ?
C13 C14 1.3822(19) . ?
C13 H13A 0.9500 . ?
C14 H14A 0.9500 . ?
C15 C16 1.5073(16) . ?
C15 C5' 1.546(7) . ?
C15 H15A 0.9900 . ?
C15 H15B 0.9900 . ?
C15 H8C 0.9900 . ?
C15 H8D 0.9899 . ?
C16 C17 1.3842(16) . ?
C16 C21 1.3870(17) . ?
C17 C18 1.3787(18) . ?
C17 H17A 0.9500 . ?
C18 C19 1.365(2) . ?
C18 H18A 0.9500 . ?
C19 C20 1.370(2) . ?
C19 H19A 0.9500 . ?
C20 C21 1.3833(19) . ?
C20 H20A 0.9500 . ?
C21 H21A 0.9500 . ?
C22 C23 1.393(2) . ?
C22 H22A 0.9500 . ?
C23 C24 1.365(2) . ?
C23 H23A 0.9500 . ?
C24 C25 1.376(3) . ?
C24 H24A 0.9500 . ?
C25 C26 1.387(3) . ?
C25 H25A 0.9500 . ?
C26 H26A 0.9500 . ?
O1' C4' 1.191(14) . ?
N1' C6' 1.407(6) . ?
N1' C2' 1.457(7) . ?
N1' C7' 1.462(6) . ?
C2' C3' 1.487(9) . ?
C2' H2D 0.9900 . ?
C2' H2C 0.9900 . ?
C3' C4' 1.517(11) . ?
C3' H3B 1.0000 . ?
C4' C5' 1.504(11) . ?
C5' C6' 1.556(8) . ?
C5' H5B 1.0000 . ?
C6' H6D 0.9900 . ?
C6' H6C 0.9900 . ?
C7' C22' 1.3900 . ?
C7' C26' 1.3900 . ?
C22' C23' 1.3900 . ?
C22' H22B 0.9500 . ?
C23' C24' 1.3900 . ?
C23' H23B 0.9500 . ?
C24' C25' 1.3900 . ?
C24' H24B 0.9500 . ?
C25' C26' 1.3900 . ?
C25' H25B 0.9500 . ?
C26' H26B 0.9500 . ?

loop_
_geom_torsion_atom_site_label_1
_geom_torsion_atom_site_label_2
_geom_torsion_atom_site_label_3
_geom_torsion_atom_site_label_4
_geom_torsion
_geom_torsion_site_symmetry_1
_geom_torsion_site_symmetry_2
_geom_torsion_site_symmetry_3
_geom_torsion_site_symmetry_4
_geom_torsion_publ_flag
C7 N1 C2 C3 -167.87(15) . . . . ?
C6 N1 C2 C3 61.53(17) . . . . ?
N1 C2 C3 C4 -51.5(2) . . . . ?
N1 C2 C3 C15 -177.77(13) . . . . ?
C2 C3 C4 O1 -129.8(3) . . . . ?
C15 C3 C4 O1 -3.8(4) . . . . ?
C2 C3 C4 C5 48.4(3) . . . . ?
C15 C3 C4 C5 174.38(18) . . . . ?
O1 C4 C5 C8 3.1(4) . . . . ?
C3 C4 C5 C8 -175.05(18) . . . . ?
O1 C4 C5 C6 126.7(3) . . . . ?
C3 C4 C5 C6 -51.4(2) . . . . ?
C7 N1 C6 C5 168.31(13) . . . . ?
C2 N1 C6 C5 -63.68(15) . . . . ?
C4 C5 C6 N1 57.65(19) . . . . ?
C8 C5 C6 N1 -179.54(12) . . . . ?
C6 N1 C7 C22 18.8(2) . . . . ?
C2 N1 C7 C22 -108.73(16) . . . . ?
C6 N1 C7 C26 -162.20(14) . . . . ?
C2 N1 C7 C26 70.32(18) . . . . ?
C4 C5 C8 C9 -177.44(15) . . . . ?
C6 C5 C8 C9 61.19(17) . . . . ?
C4 C5 C8 C3' 80.6(7) . . . . ?
C6 C5 C8 C3' -40.7(6) . . . . ?
C5 C8 C9 C10 70.71(16) . . . . ?
C3' C8 C9 C10 95.5(3) . . . . ?
C5 C8 C9 C14 -109.77(14) . . . . ?
C3' C8 C9 C14 -85.0(3) . . . . ?
C14 C9 C10 C11 -0.43(18) . . . . ?
C8 C9 C10 C11 179.10(11) . . . . ?
C9 C10 C11 C12 0.4(2) . . . . ?
C10 C11 C12 C13 -0.1(2) . . . . ?
C11 C12 C13 C14 -0.1(2) . . . . ?
C12 C13 C14 C9 0.1(2) . . . . ?
C10 C9 C14 C13 0.19(18) . . . . ?
C8 C9 C14 C13 -179.35(11) . . . . ?
C2 C3 C15 C16 -52.88(19) . . . . ?
C4 C3 C15 C16 -176.93(16) . . . . ?
C2 C3 C15 C5' 34.5(7) . . . . ?
C4 C3 C15 C5' -89.6(8) . . . . ?
C3 C15 C16 C17 86.38(16) . . . . ?
C5' C15 C16 C17 62.9(3) . . . . ?
C3 C15 C16 C21 -93.34(15) . . . . ?
C5' C15 C16 C21 -116.8(3) . . . . ?
C21 C16 C17 C18 1.22(17) . . . . ?
C15 C16 C17 C18 -178.51(11) . . . . ?
C16 C17 C18 C19 -1.27(19) . . . . ?
C17 C18 C19 C20 0.6(2) . . . . ?
C18 C19 C20 C21 0.0(2) . . . . ?
C19 C20 C21 C16 0.00(19) . . . . ?
C17 C16 C21 C20 -0.59(17) . . . . ?
C15 C16 C21 C20 179.14(11) . . . . ?
C26 C7 C22 C23 -1.4(2) . . . . ?
N1 C7 C22 C23 177.63(14) . . . . ?
C7 C22 C23 C24 -0.2(2) . . . . ?
C22 C23 C24 C25 1.6(2) . . . . ?
C23 C24 C25 C26 -1.2(3) . . . . ?
C24 C25 C26 C7 -0.4(3) . . . . ?
C22 C7 C26 C25 1.7(2) . . . . ?
N1 C7 C26 C25 -177.35(16) . . . . ?
C6' N1' C2' C3' 53.8(7) . . . . ?
C7' N1' C2' C3' -86.9(6) . . . . ?
N1' C2' C3' C4' -46.5(8) . . . . ?
N1' C2' C3' C8 -170.2(4) . . . . ?
C9 C8 C3' C2' -47.2(5) . . . . ?
C5 C8 C3' C2' 41.4(5) . . . . ?
C9 C8 C3' C4' -171.5(4) . . . . ?
C5 C8 C3' C4' -83.0(8) . . . . ?
C2' C3' C4' O1' -145.5(9) . . . . ?
C8 C3' C4' O1' -23.2(11) . . . . ?
C2' C3' C4' C5' 44.4(8) . . . . ?
C8 C3' C4' C5' 166.7(5) . . . . ?
O1' C4' C5' C15 19.7(11) . . . . ?
C3' C4' C5' C15 -170.5(5) . . . . ?
O1' C4' C5' C6' 143.3(9) . . . . ?
C3' C4' C5' C6' -46.9(7) . . . . ?
C16 C15 C5' C4' 178.7(4) . . . . ?
C3 C15 C5' C4' 76.7(8) . . . . ?
C16 C15 C5' C6' 57.4(5) . . . . ?
C3 C15 C5' C6' -44.7(6) . . . . ?
C2' N1' C6' C5' -57.4(6) . . . . ?
C7' N1' C6' C5' 84.6(6) . . . . ?
C4' C5' C6' N1' 54.5(7) . . . . ?
C15 C5' C6' N1' 175.4(4) . . . . ?
C6' N1' C7' C22' 57.4(5) . . . . ?
C2' N1' C7' C22' -163.7(4) . . . . ?
C6' N1' C7' C26' -128.0(4) . . . . ?
C2' N1' C7' C26' 10.9(6) . . . . ?
C26' C7' C22' C23' 0.0 . . . . ?
N1' C7' C22' C23' 174.8(4) . . . . ?
C7' C22' C23' C24' 0.0 . . . . ?
C22' C23' C24' C25' 0.0 . . . . ?
C23' C24' C25' C26' 0.0 . . . . ?
C24' C25' C26' C7' 0.0 . . . . ?
C22' C7' C26' C25' 0.0 . . . . ?
N1' C7' C26' C25' -174.4(5) . . . . ?
